data_4038663
loop_
_publ_author_name
'Hirakawa, Fumiya'
'Nakagawa, Hiroshi'
'Honda, Shunya'
'Ishida, Shintaro'
'Iwamoto, Takeaki'

_publ_section_title
;
 Trialkylphosphines Having a Bulky Phosphacyclopentane Backbone:
 Structural and Redox Properties Depending on the Exocyclic Alkyl Groups
 and EPR Observation of a Persistent Trialkylphosphine Radical Cation.
;
_journal_name_full 'The Journal of organic chemistry'
_journal_paper_doi 10.1021/acs.joc.0c01393
_journal_year 2020
_chemical_formula_sum 'C26 H56 F6 P Sb Si4'
_chemical_formula_weight 747.78
_space_group_crystal_system monoclinic
_space_group_IT_number 14
_space_group_name_Hall '-P 2ybc'
_space_group_name_H-M_alt 'P 1 21/c 1'
_atom_sites_solution_hydrogens mixed
_audit_creation_method SHELXL-2018/1
_cell_angle_alpha 90
_cell_angle_beta 90.9730(10)
_cell_angle_gamma 90
_cell_formula_units_Z 4
_cell_length_a 11.3052(4)
_cell_length_b 16.6951(6)
_cell_length_c 17.9915(6)
_cell_measurement_reflns_used 9951
_cell_measurement_temperature 100(2)
_cell_measurement_theta_max 27.88
_cell_measurement_theta_min 2.26
_cell_volume 3395.3(2)
_computing_cell_refinement 'Bruker SAINT'
_computing_data_collection 'Bruker APEX2'
_computing_data_reduction 'Bruker SAINT'
_computing_molecular_graphics 'Bruker SHELXTL'
_computing_publication_material 'Bruker SHELXTL'
_computing_structure_refinement 'SHELXL-2014 (Sheldrick 2014)'
_computing_structure_solution 'SHELXS-97 (Sheldrick 2008)'
_diffrn_ambient_temperature 100(2)
_diffrn_detector_area_resol_mean 8.333
_diffrn_measured_fraction_theta_full 0.997
_diffrn_measured_fraction_theta_max 0.998
_diffrn_measurement_device_type 'Bruker APEXII CCD area detector'
_diffrn_measurement_method 'phi and omega scans'
_diffrn_radiation_monochromator 'Bruker Helios multilayer confocal mirror'
_diffrn_radiation_source 'Bruker TXS fine-focus rotating anode'
_diffrn_radiation_type MoK\a
_diffrn_radiation_wavelength 0.71073
_diffrn_reflns_av_R_equivalents 0.0234
_diffrn_reflns_av_unetI/netI 0.0138
_diffrn_reflns_Laue_measured_fraction_full 0.997
_diffrn_reflns_Laue_measured_fraction_max 0.998
_diffrn_reflns_limit_h_max 14
_diffrn_reflns_limit_h_min -14
_diffrn_reflns_limit_k_max 20
_diffrn_reflns_limit_k_min -20
_diffrn_reflns_limit_l_max 22
_diffrn_reflns_limit_l_min -22
_diffrn_reflns_number 42571
_diffrn_reflns_point_group_measured_fraction_full 0.997
_diffrn_reflns_point_group_measured_fraction_max 0.998
_diffrn_reflns_theta_full 25.242
_diffrn_reflns_theta_max 26.500
_diffrn_reflns_theta_min 1.664
_exptl_absorpt_coefficient_mu 1.050
_exptl_absorpt_correction_T_max 0.7456
_exptl_absorpt_correction_T_min 0.6935
_exptl_absorpt_correction_type empirical
_exptl_absorpt_process_details
;
SADABS Sheldrick 1996
;
_exptl_crystal_colour colorless
_exptl_crystal_density_diffrn 1.463
_exptl_crystal_description needle
_exptl_crystal_F_000 1552
_exptl_crystal_size_max 0.150
_exptl_crystal_size_mid 0.050
_exptl_crystal_size_min 0.050
_refine_diff_density_max 0.501
_refine_diff_density_min -0.533
_refine_diff_density_rms 0.056
_refine_ls_extinction_method none
_refine_ls_goodness_of_fit_ref 1.016
_refine_ls_hydrogen_treatment mixed
_refine_ls_matrix_type full
_refine_ls_number_parameters 431
_refine_ls_number_reflns 7016
_refine_ls_number_restraints 9
_refine_ls_restrained_S_all 1.029
_refine_ls_R_factor_all 0.0238
_refine_ls_R_factor_gt 0.0208
_refine_ls_shift/su_max 0.005
_refine_ls_shift/su_mean 0.000
_refine_ls_structure_factor_coef Fsqd
_refine_ls_weighting_details 'w=1/[\s^2^(Fo^2^)+(0.0223P)^2^+3.4701P] where P=(Fo^2^+2Fc^2^)/3'
_refine_ls_weighting_scheme calc
_refine_ls_wR_factor_gt 0.0501
_refine_ls_wR_factor_ref 0.0524
_reflns_Friedel_coverage 0.000
_reflns_number_gt 6449
_reflns_number_total 7016
_reflns_threshold_expression 'I > 2\s(I)'
_cod_data_source_file jo0c01393_si_003.cif
_cod_data_source_block snh106a_SI_a_CCDC-1991938
_cod_original_sg_symbol_H-M 'P 21/c'
_cod_database_code 4038663
_shelx_shelxl_version_number 2018/1
_shelx_space_group_comment
;
The symmetry employed for this shelxl refinement is uniquely defined
by the following loop, which should always be used as a source of
symmetry information in preference to the above space-group names.
They are only intended as comments.
;
_shelx_estimated_absorpt_t_min 0.858
_shelx_estimated_absorpt_t_max 0.949

loop_
_space_group_symop_operation_xyz
'x, y, z'
'-x, y+1/2, -z+1/2'
'-x, -y, -z'
'x, -y-1/2, z-1/2'

loop_
_atom_site_label
_atom_site_type_symbol
_atom_site_fract_x
_atom_site_fract_y
_atom_site_fract_z
_atom_site_U_iso_or_equiv
_atom_site_adp_type
_atom_site_occupancy
_atom_site_site_symmetry_order
_atom_site_calc_flag
_atom_site_refinement_flags_posn
_atom_site_refinement_flags_adp
_atom_site_refinement_flags_occupancy
_atom_site_disorder_assembly
_atom_site_disorder_group
P1 P 0.28503(3) 0.43170(2) 0.25208(2) 0.01115(8) Uani 1 1 d . . . . .
H1 H 0.3006(17) 0.3604(12) 0.2762(11) 0.018(5) Uiso 1 1 d . . . . .
C1 C 0.15849(14) 0.47001(9) 0.30318(9) 0.0144(3) Uani 1 1 d . . . . .
C2 C 0.22742(14) 0.51157(10) 0.37034(9) 0.0169(3) Uani 1 1 d . . . . .
H2 H 0.177115 0.553834 0.391951 0.020 Uiso 1 1 calc R U . . .
H3 H 0.244455 0.471359 0.409521 0.020 Uiso 1 1 calc R U . . .
C3 C 0.34377(14) 0.54867(10) 0.34440(9) 0.0169(3) Uani 1 1 d . . . . .
H4 H 0.395196 0.560487 0.388125 0.020 Uiso 1 1 calc R U . . .
H5 H 0.327020 0.599733 0.318307 0.020 Uiso 1 1 calc R U . . .
C4 C 0.41005(14) 0.48976(9) 0.29048(9) 0.0134(3) Uani 1 1 d . . . . .
C5 C 0.26555(14) 0.40448(10) 0.15301(9) 0.0157(3) Uani 1 1 d . . . . .
Si1 Si 0.05534(4) 0.55296(3) 0.26170(3) 0.01778(10) Uani 1 1 d . . . . .
C6 C -0.03789(18) 0.52612(13) 0.17818(14) 0.0373(5) Uani 1 1 d . . . . .
H6 H -0.118349 0.546563 0.184545 0.056 Uiso 1 1 calc R U . . .
H7 H -0.040352 0.467747 0.172661 0.056 Uiso 1 1 calc R U . . .
H8 H -0.003709 0.550039 0.133672 0.056 Uiso 1 1 calc R U . . .
C7 C -0.04848(18) 0.58306(13) 0.33718(13) 0.0349(5) Uani 1 1 d . . . . .
H9 H -0.003005 0.605167 0.379263 0.052 Uiso 1 1 calc R U . . .
H10 H -0.092893 0.536057 0.353606 0.052 Uiso 1 1 calc R U . . .
H11 H -0.103688 0.623675 0.318058 0.052 Uiso 1 1 calc R U . . .
C8 C 0.13522(17) 0.64623(11) 0.23697(11) 0.0261(4) Uani 1 1 d . . . . .
H12 H 0.187846 0.635496 0.195402 0.039 Uiso 1 1 calc R U . . .
H13 H 0.182041 0.664732 0.279973 0.039 Uiso 1 1 calc R U . . .
H14 H 0.077904 0.687657 0.222480 0.039 Uiso 1 1 calc R U . . .
Si2 Si 0.06082(4) 0.38321(3) 0.34337(3) 0.01770(10) Uani 1 1 d . . . . .
C9 C -0.08515(16) 0.36950(12) 0.29500(12) 0.0283(4) Uani 1 1 d . . . . .
H15 H -0.132028 0.329943 0.321927 0.042 Uiso 1 1 calc R U . . .
H16 H -0.072564 0.350641 0.244156 0.042 Uiso 1 1 calc R U . . .
H17 H -0.127496 0.420706 0.293507 0.042 Uiso 1 1 calc R U . . .
C10 C 0.0323(2) 0.40624(14) 0.44286(11) 0.0379(5) Uani 1 1 d . . . . .
H18 H 0.001806 0.460969 0.447071 0.057 Uiso 1 1 calc R U . . .
H19 H 0.106179 0.401411 0.471796 0.057 Uiso 1 1 calc R U . . .
H20 H -0.026089 0.368438 0.462012 0.057 Uiso 1 1 calc R U . . .
C11 C 0.13065(16) 0.28091(10) 0.34284(10) 0.0211(4) Uani 1 1 d . . . . .
H21 H 0.210521 0.284039 0.364669 0.032 Uiso 1 1 calc R U . . .
H22 H 0.135093 0.261489 0.291556 0.032 Uiso 1 1 calc R U . . .
H23 H 0.082690 0.243917 0.372004 0.032 Uiso 1 1 calc R U . . .
Si3 Si 0.50687(4) 0.41587(3) 0.34958(2) 0.01638(9) Uani 1 1 d . . . . .
C12 C 0.56094(18) 0.33065(12) 0.29344(11) 0.0296(4) Uani 1 1 d . . . . .
H24 H 0.620613 0.300755 0.322210 0.044 Uiso 1 1 calc R U . . .
H25 H 0.596184 0.350990 0.247764 0.044 Uiso 1 1 calc R U . . .
H26 H 0.494588 0.295173 0.280666 0.044 Uiso 1 1 calc R U . . .
C13 C 0.42292(18) 0.37361(14) 0.42918(11) 0.0322(5) Uani 1 1 d . . . . .
H27 H 0.348956 0.349738 0.410598 0.048 Uiso 1 1 calc R U . . .
H28 H 0.404995 0.416495 0.464440 0.048 Uiso 1 1 calc R U . . .
H29 H 0.470816 0.332445 0.454240 0.048 Uiso 1 1 calc R U . . .
C14 C 0.63622(18) 0.46701(14) 0.39492(12) 0.0338(5) Uani 1 1 d . . . . .
H30 H 0.676441 0.429673 0.428937 0.051 Uiso 1 1 calc R U . . .
H31 H 0.608669 0.513633 0.422832 0.051 Uiso 1 1 calc R U . . .
H32 H 0.691396 0.484541 0.356769 0.051 Uiso 1 1 calc R U . . .
Si4 Si 0.51232(5) 0.55534(3) 0.23004(3) 0.02300(11) Uani 1 1 d . . . . .
C15 C 0.4381(3) 0.61968(17) 0.16037(14) 0.0670(10) Uani 1 1 d . . . . .
H33 H 0.480777 0.670577 0.156626 0.100 Uiso 1 1 calc R U . . .
H34 H 0.356605 0.629972 0.175452 0.100 Uiso 1 1 calc R U . . .
H35 H 0.437432 0.592731 0.111979 0.100 Uiso 1 1 calc R U . . .
C16 C 0.5847(2) 0.63112(12) 0.29339(14) 0.0377(5) Uani 1 1 d . . . . .
H36 H 0.629956 0.603333 0.332504 0.057 Uiso 1 1 calc R U . . .
H37 H 0.523756 0.664527 0.316022 0.057 Uiso 1 1 calc R U . . .
H38 H 0.637949 0.664981 0.264661 0.057 Uiso 1 1 calc R U . . .
C17 C 0.6083(7) 0.5020(3) 0.1649(5) 0.0303(18) Uani 0.490(16) 1 d . . P A 1
H39 H 0.559375 0.475471 0.126731 0.045 Uiso 0.490(16) 1 calc R U P A 1
H40 H 0.655194 0.461880 0.192010 0.045 Uiso 0.490(16) 1 calc R U P A 1
H41 H 0.661363 0.540380 0.141176 0.045 Uiso 0.490(16) 1 calc R U P A 1
Sb1 Sb 0.75120(2) 0.21289(2) 0.54072(2) 0.01892(4) Uani 1 1 d . . . . .
F1 F 0.66164(15) 0.27283(11) 0.47304(10) 0.0693(5) Uani 1 1 d . . . . .
F2 F 0.65439(12) 0.12385(8) 0.52183(8) 0.0462(3) Uani 1 1 d . . . . .
F3 F 0.65103(12) 0.24347(9) 0.61735(8) 0.0489(4) Uani 1 1 d . . . . .
F4 F 0.84151(12) 0.15196(9) 0.60767(7) 0.0467(3) Uani 1 1 d . . . . .
F5 F 0.84679(14) 0.30150(9) 0.56097(10) 0.0571(4) Uani 1 1 d . . . . .
F6 F 0.85085(12) 0.18325(11) 0.46400(7) 0.0521(4) Uani 1 1 d . . . . .
C18 C 0.6468(5) 0.4945(3) 0.1980(5) 0.0217(15) Uani 0.510(16) 1 d . . P A 2
H42 H 0.621115 0.454968 0.160846 0.033 Uiso 0.510(16) 1 calc R U P A 2
H43 H 0.682917 0.466933 0.240759 0.033 Uiso 0.510(16) 1 calc R U P A 2
H44 H 0.704850 0.530711 0.176035 0.033 Uiso 0.510(16) 1 calc R U P A 2
C19 C 0.15791(15) 0.34794(10) 0.14986(9) 0.0182(3) Uani 1 1 d . . . . .
H45 H 0.170884 0.302762 0.184691 0.022 Uiso 1 1 calc R U . . .
H46 H 0.086364 0.377281 0.165417 0.022 Uiso 1 1 calc R U . . .
C20 C 0.13893(15) 0.31541(10) 0.07051(9) 0.0177(3) Uani 1 1 d . . . . .
H47 H 0.073367 0.275270 0.067563 0.02(2) Uiso 0.478(9) 1 calc R . P B 1
H48 H 0.064053 0.283525 0.070601 0.024(19) Uiso 0.522(9) 1 calc R . P B 2
C21 C 0.11875(19) 0.38513(12) 0.01756(10) 0.0282(4) Uani 1 1 d . . . . .
H49 H 0.120342 0.364378 -0.033957 0.040(18) Uiso 0.478(9) 1 calc R . P B 1
H50 H 0.038509 0.406776 0.025799 0.031(14) Uiso 0.478(9) 1 calc R . P B 1
H51 H 0.057271 0.421846 0.036272 0.033(13) Uiso 0.522(9) 1 calc R . P B 2
H52 H 0.094805 0.366015 -0.032561 0.013(11) Uiso 0.522(9) 1 calc R . P B 2
C22 C 0.2032(6) 0.4509(3) 0.0239(3) 0.0166(11) Uani 0.478(9) 1 d . . P B 1
H53 H 0.177183 0.496289 -0.008754 0.020 Uiso 0.478(9) 1 calc R U P B 1
C23 C 0.2244(5) 0.4812(3) 0.1042(3) 0.0123(10) Uani 0.478(9) 1 d . . P B 1
H54 H 0.150791 0.504303 0.124098 0.015 Uiso 0.478(9) 1 calc R U P B 1
H55 H 0.286596 0.522892 0.105302 0.015 Uiso 0.478(9) 1 calc R U P B 1
C24 C 0.3781(5) 0.3741(4) 0.1244(3) 0.0173(11) Uani 0.478(9) 1 d . . P B 1
H56 H 0.407397 0.329494 0.155930 0.021 Uiso 0.478(9) 1 calc R U P B 1
H57 H 0.438273 0.417236 0.125349 0.021 Uiso 0.478(9) 1 calc R U P B 1
C25 C 0.3574(4) 0.3444(5) 0.0435(3) 0.0180(12) Uani 0.478(9) 1 d . . P B 1
H58 H 0.432548 0.321692 0.023868 0.022 Uiso 0.478(9) 1 calc R U P B 1
C26 C 0.2607(8) 0.2799(5) 0.0420(5) 0.0206(16) Uani 0.478(9) 1 d . . P B 1
H59 H 0.285325 0.234443 0.074044 0.025 Uiso 0.478(9) 1 calc R U P B 1
H60 H 0.249765 0.259527 -0.009370 0.025 Uiso 0.478(9) 1 calc R U P B 1
C27 C 0.3182(5) 0.4157(5) -0.0045(2) 0.0194(12) Uani 0.478(9) 1 d . . P B 1
H61 H 0.380531 0.457305 -0.003424 0.023 Uiso 0.478(9) 1 calc R U P B 1
H62 H 0.306683 0.397969 -0.056670 0.023 Uiso 0.478(9) 1 calc R U P B 1
C28 C 0.3715(4) 0.3406(4) 0.1360(3) 0.0154(10) Uani 0.522(9) 1 d . . P B 2
H63 H 0.448969 0.368088 0.139171 0.019 Uiso 0.522(9) 1 calc R U P B 2
H64 H 0.371173 0.297335 0.173625 0.019 Uiso 0.522(9) 1 calc R U P B 2
C29 C 0.3536(4) 0.3045(4) 0.0579(3) 0.0180(10) Uani 0.522(9) 1 d . . P B 2
H65 H 0.420354 0.267239 0.046902 0.022 Uiso 0.522(9) 1 calc R U P B 2
C30 C 0.3496(4) 0.3720(4) -0.0001(3) 0.0212(12) Uani 0.522(9) 1 d . . P B 2
H66 H 0.425392 0.401705 0.001188 0.025 Uiso 0.522(9) 1 calc R U P B 2
H67 H 0.338704 0.348841 -0.050433 0.025 Uiso 0.522(9) 1 calc R U P B 2
C31 C 0.2480(6) 0.4291(3) 0.0160(2) 0.0171(11) Uani 0.522(9) 1 d . . P B 2
H68 H 0.246355 0.472987 -0.021833 0.021 Uiso 0.522(9) 1 calc R U P B 2
C32 C 0.2681(6) 0.4652(3) 0.0935(3) 0.0178(10) Uani 0.522(9) 1 d . . P B 2
H69 H 0.345730 0.492664 0.095098 0.021 Uiso 0.522(9) 1 calc R U P B 2
H70 H 0.206264 0.505755 0.102699 0.021 Uiso 0.522(9) 1 calc R U P B 2
C33 C 0.2367(7) 0.2583(5) 0.0553(4) 0.0194(13) Uani 0.522(9) 1 d . . P B 2
H71 H 0.224763 0.233593 0.005732 0.023 Uiso 0.522(9) 1 calc R U P B 2
H72 H 0.238088 0.215219 0.093073 0.023 Uiso 0.522(9) 1 calc R U P B 2

loop_
_atom_site_aniso_label
_atom_site_aniso_U_11
_atom_site_aniso_U_22
_atom_site_aniso_U_33
_atom_site_aniso_U_23
_atom_site_aniso_U_13
_atom_site_aniso_U_12
P1 0.01240(18) 0.01078(18) 0.01025(18) -0.00028(14) -0.00075(14) 0.00067(14)
C1 0.0135(7) 0.0135(7) 0.0161(8) -0.0025(6) 0.0024(6) 0.0006(6)
C2 0.0169(8) 0.0180(8) 0.0158(8) -0.0053(6) 0.0012(6) 0.0012(6)
C3 0.0172(8) 0.0145(8) 0.0188(8) -0.0057(6) -0.0005(6) -0.0001(6)
C4 0.0132(7) 0.0127(7) 0.0142(7) -0.0026(6) -0.0011(6) -0.0009(6)
C5 0.0153(8) 0.0224(8) 0.0093(7) -0.0011(6) -0.0009(6) -0.0034(6)
Si1 0.0127(2) 0.0153(2) 0.0254(2) -0.00082(18) 0.00058(18) 0.00259(17)
C6 0.0251(10) 0.0309(11) 0.0550(14) -0.0072(10) -0.0214(10) 0.0082(8)
C7 0.0277(10) 0.0290(11) 0.0485(13) 0.0039(9) 0.0160(9) 0.0118(8)
C8 0.0244(9) 0.0192(9) 0.0345(10) 0.0061(8) -0.0024(8) 0.0006(7)
Si2 0.0201(2) 0.0161(2) 0.0170(2) -0.00232(17) 0.00476(18) -0.00332(18)
C9 0.0184(9) 0.0218(9) 0.0446(12) 0.0020(8) 0.0029(8) -0.0040(7)
C10 0.0529(14) 0.0355(12) 0.0259(10) -0.0083(9) 0.0198(10) -0.0160(10)
C11 0.0259(9) 0.0179(8) 0.0195(8) 0.0058(7) -0.0021(7) -0.0022(7)
Si3 0.0141(2) 0.0203(2) 0.0145(2) -0.00195(17) -0.00352(16) 0.00233(17)
C12 0.0351(11) 0.0267(10) 0.0269(10) -0.0012(8) -0.0067(8) 0.0141(8)
C13 0.0269(10) 0.0461(12) 0.0234(10) 0.0115(9) -0.0031(8) 0.0061(9)
C14 0.0269(10) 0.0395(12) 0.0347(11) -0.0101(9) -0.0131(8) 0.0017(9)
Si4 0.0242(2) 0.0172(2) 0.0280(3) -0.00314(19) 0.0094(2) -0.00743(19)
C15 0.105(2) 0.0583(17) 0.0366(13) 0.0292(12) -0.0378(14) -0.0639(17)
C16 0.0370(11) 0.0220(10) 0.0535(14) 0.0069(9) -0.0197(10) -0.0118(9)
C17 0.029(3) 0.027(2) 0.035(4) 0.012(2) 0.010(3) -0.0010(19)
Sb1 0.01673(6) 0.02068(7) 0.01935(6) 0.00401(4) -0.00001(4) 0.00356(4)
F1 0.0526(9) 0.0818(12) 0.0733(11) 0.0458(10) -0.0100(8) 0.0280(9)
F2 0.0428(7) 0.0434(8) 0.0521(8) -0.0121(6) -0.0066(6) -0.0129(6)
F3 0.0413(8) 0.0522(8) 0.0540(9) -0.0161(7) 0.0250(6) -0.0012(6)
F4 0.0413(7) 0.0607(9) 0.0377(7) 0.0208(6) -0.0134(6) 0.0089(7)
F5 0.0534(9) 0.0384(8) 0.0802(11) -0.0072(7) 0.0177(8) -0.0248(7)
F6 0.0411(8) 0.0868(11) 0.0287(7) -0.0044(7) 0.0123(6) 0.0151(8)
C18 0.018(2) 0.022(2) 0.026(3) 0.0032(17) 0.006(2) -0.0011(16)
C19 0.0224(8) 0.0191(8) 0.0131(8) -0.0026(6) 0.0017(6) -0.0059(7)
C20 0.0216(8) 0.0180(8) 0.0134(8) -0.0029(6) -0.0022(6) -0.0030(7)
C21 0.0406(11) 0.0240(10) 0.0194(9) 0.0018(7) -0.0158(8) -0.0062(8)
C22 0.013(3) 0.022(3) 0.014(2) 0.0027(17) -0.0013(19) 0.0034(19)
C23 0.018(3) 0.009(2) 0.010(2) 0.0005(14) -0.0032(18) 0.0026(18)
C24 0.018(2) 0.022(3) 0.012(2) -0.005(2) -0.0004(15) 0.005(2)
C25 0.0150(19) 0.025(3) 0.014(3) -0.004(2) 0.0019(15) 0.004(2)
C26 0.028(4) 0.022(4) 0.012(3) -0.007(2) -0.001(2) 0.007(3)
C27 0.019(3) 0.029(3) 0.0103(19) -0.0006(19) 0.0021(17) 0.000(2)
C28 0.0129(17) 0.018(3) 0.016(2) -0.0043(19) -0.0016(13) 0.003(2)
C29 0.020(2) 0.020(3) 0.0140(19) -0.0056(19) 0.0013(14) 0.0007(18)
C30 0.021(2) 0.027(3) 0.016(2) -0.003(2) 0.0055(15) -0.005(2)
C31 0.017(3) 0.023(3) 0.0109(18) 0.0028(16) 0.000(2) -0.002(2)
C32 0.022(3) 0.012(2) 0.020(2) -0.0015(15) 0.0003(19) 0.0020(18)
C33 0.020(3) 0.023(3) 0.015(3) -0.005(2) -0.001(2) -0.002(2)

loop_
_atom_type_symbol
_atom_type_description
_atom_type_scat_dispersion_real
_atom_type_scat_dispersion_imag
_atom_type_scat_source
C C 0.0033 0.0016 'International Tables Vol C Tables 4.2.6.8 and 6.1.1.4'
H H 0.0000 0.0000 'International Tables Vol C Tables 4.2.6.8 and 6.1.1.4'
F F 0.0171 0.0103 'International Tables Vol C Tables 4.2.6.8 and 6.1.1.4'
Si Si 0.0817 0.0704 'International Tables Vol C Tables 4.2.6.8 and 6.1.1.4'
P P 0.1023 0.0942 'International Tables Vol C Tables 4.2.6.8 and 6.1.1.4'
Sb Sb -0.5866 1.5461 'International Tables Vol C Tables 4.2.6.8 and 6.1.1.4'

loop_
_geom_angle_atom_site_label_1
_geom_angle_atom_site_label_2
_geom_angle_atom_site_label_3
_geom_angle
_geom_angle_site_symmetry_1
_geom_angle_site_symmetry_3
_geom_angle_publ_flag
C1 P1 C4 103.27(7) . . ?
C1 P1 C5 119.28(7) . . ?
C4 P1 C5 124.75(7) . . ?
C1 P1 H1 105.1(9) . . ?
C4 P1 H1 105.3(9) . . ?
C5 P1 H1 96.4(9) . . ?
C2 C1 P1 99.06(10) . . ?
C2 C1 Si1 105.29(10) . . ?
P1 C1 Si1 121.57(9) . . ?
C2 C1 Si2 108.29(11) . . ?
P1 C1 Si2 112.08(8) . . ?
Si1 C1 Si2 109.15(8) . . ?
C3 C2 C1 110.96(13) . . ?
C3 C2 H2 109.4 . . ?
C1 C2 H2 109.4 . . ?
C3 C2 H3 109.4 . . ?
C1 C2 H3 109.4 . . ?
H2 C2 H3 108.0 . . ?
C2 C3 C4 110.71(13) . . ?
C2 C3 H4 109.5 . . ?
C4 C3 H4 109.5 . . ?
C2 C3 H5 109.5 . . ?
C4 C3 H5 109.5 . . ?
H4 C3 H5 108.1 . . ?
C3 C4 P1 100.92(10) . . ?
C3 C4 Si4 106.64(10) . . ?
P1 C4 Si4 123.28(9) . . ?
C3 C4 Si3 109.05(11) . . ?
P1 C4 Si3 106.97(8) . . ?
Si4 C4 Si3 109.15(8) . . ?
C24 C5 C19 117.6(3) . . ?
C32 C5 C19 114.8(2) . . ?
C24 C5 C23 109.0(3) . . ?
C19 C5 C23 104.2(2) . . ?
C32 C5 C28 106.8(3) . . ?
C19 C5 C28 100.0(2) . . ?
C24 C5 P1 109.4(2) . . ?
C32 C5 P1 121.8(2) . . ?
C19 C5 P1 105.49(11) . . ?
C23 C5 P1 111.0(2) . . ?
C28 C5 P1 105.37(19) . . ?
C8 Si1 C6 106.09(10) . . ?
C8 Si1 C7 105.13(10) . . ?
C6 Si1 C7 107.08(11) . . ?
C8 Si1 C1 113.38(8) . . ?
C6 Si1 C1 117.47(8) . . ?
C7 Si1 C1 106.87(8) . . ?
Si1 C6 H6 109.5 . . ?
Si1 C6 H7 109.5 . . ?
H6 C6 H7 109.5 . . ?
Si1 C6 H8 109.5 . . ?
H6 C6 H8 109.5 . . ?
H7 C6 H8 109.5 . . ?
Si1 C7 H9 109.5 . . ?
Si1 C7 H10 109.5 . . ?
H9 C7 H10 109.5 . . ?
Si1 C7 H11 109.5 . . ?
H9 C7 H11 109.5 . . ?
H10 C7 H11 109.5 . . ?
Si1 C8 H12 109.5 . . ?
Si1 C8 H13 109.5 . . ?
H12 C8 H13 109.5 . . ?
Si1 C8 H14 109.5 . . ?
H12 C8 H14 109.5 . . ?
H13 C8 H14 109.5 . . ?
C10 Si2 C9 107.88(10) . . ?
C10 Si2 C11 105.76(10) . . ?
C9 Si2 C11 104.71(8) . . ?
C10 Si2 C1 107.96(8) . . ?
C9 Si2 C1 114.60(8) . . ?
C11 Si2 C1 115.38(8) . . ?
Si2 C9 H15 109.5 . . ?
Si2 C9 H16 109.5 . . ?
H15 C9 H16 109.5 . . ?
Si2 C9 H17 109.5 . . ?
H15 C9 H17 109.5 . . ?
H16 C9 H17 109.5 . . ?
Si2 C10 H18 109.5 . . ?
Si2 C10 H19 109.5 . . ?
H18 C10 H19 109.5 . . ?
Si2 C10 H20 109.5 . . ?
H18 C10 H20 109.5 . . ?
H19 C10 H20 109.5 . . ?
Si2 C11 H21 109.5 . . ?
Si2 C11 H22 109.5 . . ?
H21 C11 H22 109.5 . . ?
Si2 C11 H23 109.5 . . ?
H21 C11 H23 109.5 . . ?
H22 C11 H23 109.5 . . ?
C12 Si3 C14 109.00(10) . . ?
C12 Si3 C13 107.70(10) . . ?
C14 Si3 C13 103.98(10) . . ?
C12 Si3 C4 112.03(8) . . ?
C14 Si3 C4 112.11(9) . . ?
C13 Si3 C4 111.62(8) . . ?
Si3 C12 H24 109.5 . . ?
Si3 C12 H25 109.5 . . ?
H24 C12 H25 109.5 . . ?
Si3 C12 H26 109.5 . . ?
H24 C12 H26 109.5 . . ?
H25 C12 H26 109.5 . . ?
Si3 C13 H27 109.5 . . ?
Si3 C13 H28 109.5 . . ?
H27 C13 H28 109.5 . . ?
Si3 C13 H29 109.5 . . ?
H27 C13 H29 109.5 . . ?
H28 C13 H29 109.5 . . ?
Si3 C14 H30 109.5 . . ?
Si3 C14 H31 109.5 . . ?
H30 C14 H31 109.5 . . ?
Si3 C14 H32 109.5 . . ?
H30 C14 H32 109.5 . . ?
H31 C14 H32 109.5 . . ?
C17 Si4 C15 96.6(4) . . ?
C17 Si4 C16 117.2(3) . . ?
C15 Si4 C16 102.03(10) . . ?
C15 Si4 C18 117.2(3) . . ?
C16 Si4 C18 101.5(2) . . ?
C17 Si4 C4 116.60(16) . . ?
C15 Si4 C4 116.22(11) . . ?
C16 Si4 C4 107.29(9) . . ?
C18 Si4 C4 110.59(16) . . ?
Si4 C15 H33 109.5 . . ?
Si4 C15 H34 109.5 . . ?
H33 C15 H34 109.5 . . ?
Si4 C15 H35 109.5 . . ?
H33 C15 H35 109.5 . . ?
H34 C15 H35 109.5 . . ?
Si4 C16 H36 109.5 . . ?
Si4 C16 H37 109.5 . . ?
H36 C16 H37 109.5 . . ?
Si4 C16 H38 109.5 . . ?
H36 C16 H38 109.5 . . ?
H37 C16 H38 109.5 . . ?
Si4 C17 H39 109.5 . . ?
Si4 C17 H40 109.5 . . ?
H39 C17 H40 109.5 . . ?
Si4 C17 H41 109.5 . . ?
H39 C17 H41 109.5 . . ?
H40 C17 H41 109.5 . . ?
F1 Sb1 F6 89.27(7) . . ?
F1 Sb1 F5 90.47(8) . . ?
F6 Sb1 F5 89.99(7) . . ?
F1 Sb1 F4 179.32(8) . . ?
F6 Sb1 F4 90.14(7) . . ?
F5 Sb1 F4 89.85(7) . . ?
F1 Sb1 F3 90.34(8) . . ?
F6 Sb1 F3 179.52(7) . . ?
F5 Sb1 F3 89.74(7) . . ?
F4 Sb1 F3 90.26(7) . . ?
F1 Sb1 F2 89.90(8) . . ?
F6 Sb1 F2 90.78(7) . . ?
F5 Sb1 F2 179.15(7) . . ?
F4 Sb1 F2 89.78(7) . . ?
F3 Sb1 F2 89.49(6) . . ?
Si4 C18 H42 109.5 . . ?
Si4 C18 H43 109.5 . . ?
H42 C18 H43 109.5 . . ?
Si4 C18 H44 109.5 . . ?
H42 C18 H44 109.5 . . ?
H43 C18 H44 109.5 . . ?
C20 C19 C5 110.36(13) . . ?
C20 C19 H45 109.6 . . ?
C5 C19 H45 109.6 . . ?
C20 C19 H46 109.6 . . ?
C5 C19 H46 109.6 . . ?
H45 C19 H46 108.1 . . ?
C33 C20 C21 118.6(3) . . ?
C33 C20 C19 107.7(3) . . ?
C21 C20 C19 109.17(14) . . ?
C21 C20 C26 101.8(3) . . ?
C19 C20 C26 108.8(3) . . ?
C21 C20 H47 112.2 . . ?
C19 C20 H47 112.2 . . ?
C26 C20 H47 112.2 . . ?
C33 C20 H48 106.9 . . ?
C21 C20 H48 106.9 . . ?
C19 C20 H48 106.9 . . ?
C22 C21 C20 115.9(2) . . ?
C20 C21 C31 103.3(2) . . ?
C22 C21 H49 108.3 . . ?
C20 C21 H49 108.3 . . ?
C22 C21 H50 108.3 . . ?
C20 C21 H50 108.3 . . ?
H49 C21 H50 107.4 . . ?
C20 C21 H51 111.1 . . ?
C31 C21 H51 111.1 . . ?
C20 C21 H52 111.1 . . ?
C31 C21 H52 111.1 . . ?
H51 C21 H52 109.1 . . ?
C21 C22 C27 104.2(4) . . ?
C21 C22 C23 114.2(4) . . ?
C27 C22 C23 108.7(4) . . ?
C21 C22 H53 109.9 . . ?
C27 C22 H53 109.9 . . ?
C23 C22 H53 109.9 . . ?
C22 C23 C5 106.7(3) . . ?
C22 C23 H54 110.4 . . ?
C5 C23 H54 110.4 . . ?
C22 C23 H55 110.4 . . ?
C5 C23 H55 110.4 . . ?
H54 C23 H55 108.6 . . ?
C5 C24 C25 108.7(4) . . ?
C5 C24 H56 109.9 . . ?
C25 C24 H56 109.9 . . ?
C5 C24 H57 109.9 . . ?
C25 C24 H57 109.9 . . ?
H56 C24 H57 108.3 . . ?
C27 C25 C26 109.6(4) . . ?
C27 C25 C24 108.6(4) . . ?
C26 C25 C24 109.7(5) . . ?
C27 C25 H58 109.6 . . ?
C26 C25 H58 109.6 . . ?
C24 C25 H58 109.6 . . ?
C25 C26 C20 110.6(5) . . ?
C25 C26 H59 109.5 . . ?
C20 C26 H59 109.5 . . ?
C25 C26 H60 109.5 . . ?
C20 C26 H60 109.5 . . ?
H59 C26 H60 108.1 . . ?
C22 C27 C25 110.6(3) . . ?
C22 C27 H61 109.5 . . ?
C25 C27 H61 109.5 . . ?
C22 C27 H62 109.5 . . ?
C25 C27 H62 109.5 . . ?
H61 C27 H62 108.1 . . ?
C29 C28 C5 109.9(3) . . ?
C29 C28 H63 109.7 . . ?
C5 C28 H63 109.7 . . ?
C29 C28 H64 109.7 . . ?
C5 C28 H64 109.7 . . ?
H63 C28 H64 108.2 . . ?
C33 C29 C30 109.5(4) . . ?
C33 C29 C28 109.0(4) . . ?
C30 C29 C28 109.5(4) . . ?
C33 C29 H65 109.6 . . ?
C30 C29 H65 109.6 . . ?
C28 C29 H65 109.6 . . ?
C31 C30 C29 110.1(3) . . ?
C31 C30 H66 109.6 . . ?
C29 C30 H66 109.6 . . ?
C31 C30 H67 109.6 . . ?
C29 C30 H67 109.6 . . ?
H66 C30 H67 108.2 . . ?
C30 C31 C32 108.6(4) . . ?
C30 C31 C21 113.4(3) . . ?
C32 C31 C21 106.3(4) . . ?
C30 C31 H68 109.5 . . ?
C32 C31 H68 109.5 . . ?
C21 C31 H68 109.5 . . ?
C5 C32 C31 112.7(3) . . ?
C5 C32 H69 109.0 . . ?
C31 C32 H69 109.0 . . ?
C5 C32 H70 109.0 . . ?
C31 C32 H70 109.0 . . ?
H69 C32 H70 107.8 . . ?
C20 C33 C29 108.4(5) . . ?
C20 C33 H71 110.0 . . ?
C29 C33 H71 110.0 . . ?
C20 C33 H72 110.0 . . ?
C29 C33 H72 110.0 . . ?
H71 C33 H72 108.4 . . ?

loop_
_geom_bond_atom_site_label_1
_geom_bond_atom_site_label_2
_geom_bond_distance
_geom_bond_site_symmetry_2
_geom_bond_publ_flag
P1 C1 1.8290(16) . ?
P1 C4 1.8388(16) . ?
P1 C5 1.8491(16) . ?
P1 H1 1.278(19) . ?
C1 C2 1.586(2) . ?
C1 Si1 1.9507(17) . ?
C1 Si2 1.9670(17) . ?
C2 C3 1.534(2) . ?
C2 H2 0.9900 . ?
C2 H3 0.9900 . ?
C3 C4 1.579(2) . ?
C3 H4 0.9900 . ?
C3 H5 0.9900 . ?
C4 Si4 1.9393(17) . ?
C4 Si3 1.9521(16) . ?
C5 C24 1.471(6) . ?
C5 C32 1.474(5) . ?
C5 C19 1.540(2) . ?
C5 C23 1.617(5) . ?
C5 C28 1.636(5) . ?
Si1 C8 1.8580(19) . ?
Si1 C6 1.875(2) . ?
Si1 C7 1.878(2) . ?
C6 H6 0.9800 . ?
C6 H7 0.9800 . ?
C6 H8 0.9800 . ?
C7 H9 0.9800 . ?
C7 H10 0.9800 . ?
C7 H11 0.9800 . ?
C8 H12 0.9800 . ?
C8 H13 0.9800 . ?
C8 H14 0.9800 . ?
Si2 C10 1.864(2) . ?
Si2 C9 1.8667(19) . ?
Si2 C11 1.8816(18) . ?
C9 H15 0.9800 . ?
C9 H16 0.9800 . ?
C9 H17 0.9800 . ?
C10 H18 0.9800 . ?
C10 H19 0.9800 . ?
C10 H20 0.9800 . ?
C11 H21 0.9800 . ?
C11 H22 0.9800 . ?
C11 H23 0.9800 . ?
Si3 C12 1.855(2) . ?
Si3 C14 1.869(2) . ?
Si3 C13 1.870(2) . ?
C12 H24 0.9800 . ?
C12 H25 0.9800 . ?
C12 H26 0.9800 . ?
C13 H27 0.9800 . ?
C13 H28 0.9800 . ?
C13 H29 0.9800 . ?
C14 H30 0.9800 . ?
C14 H31 0.9800 . ?
C14 H32 0.9800 . ?
Si4 C17 1.840(5) . ?
Si4 C15 1.842(3) . ?
Si4 C16 1.881(2) . ?
Si4 C18 1.925(5) . ?
C15 H33 0.9800 . ?
C15 H34 0.9800 . ?
C15 H35 0.9800 . ?
C16 H36 0.9800 . ?
C16 H37 0.9800 . ?
C16 H38 0.9800 . ?
C17 H39 0.9800 . ?
C17 H40 0.9800 . ?
C17 H41 0.9800 . ?
Sb1 F1 1.8621(13) . ?
Sb1 F6 1.8633(13) . ?
Sb1 F5 1.8644(13) . ?
Sb1 F4 1.8671(12) . ?
Sb1 F3 1.8700(12) . ?
Sb1 F2 1.8736(13) . ?
C18 H42 0.9800 . ?
C18 H43 0.9800 . ?
C18 H44 0.9800 . ?
C19 C20 1.539(2) . ?
C19 H45 0.9900 . ?
C19 H46 0.9900 . ?
C20 C33 1.488(8) . ?
C20 C21 1.519(2) . ?
C20 C26 1.592(9) . ?
C20 H47 1.0000 . ?
C20 H48 1.0000 . ?
C21 C22 1.458(5) . ?
C21 C31 1.636(5) . ?
C21 H49 0.9900 . ?
C21 H50 0.9900 . ?
C21 H51 0.9900 . ?
C21 H52 0.9900 . ?
C22 C27 1.522(7) . ?
C22 C23 1.546(7) . ?
C22 H53 1.0000 . ?
C23 H54 0.9900 . ?
C23 H55 0.9900 . ?
C24 C25 1.552(7) . ?
C24 H56 0.9900 . ?
C24 H57 0.9900 . ?
C25 C27 1.531(7) . ?
C25 C26 1.536(8) . ?
C25 H58 1.0000 . ?
C26 H59 0.9900 . ?
C26 H60 0.9900 . ?
C27 H61 0.9900 . ?
C27 H62 0.9900 . ?
C28 C29 1.540(6) . ?
C28 H63 0.9900 . ?
C28 H64 0.9900 . ?
C29 C33 1.529(7) . ?
C29 C30 1.536(6) . ?
C29 H65 1.0000 . ?
C30 C31 1.525(6) . ?
C30 H66 0.9900 . ?
C30 H67 0.9900 . ?
C31 C32 1.531(6) . ?
C31 H68 1.0000 . ?
C32 H69 0.9900 . ?
C32 H70 0.9900 . ?
C33 H71 0.9900 . ?
C33 H72 0.9900 . ?

loop_
_geom_torsion_atom_site_label_1
_geom_torsion_atom_site_label_2
_geom_torsion_atom_site_label_3
_geom_torsion_atom_site_label_4
_geom_torsion
_geom_torsion_site_symmetry_1
_geom_torsion_site_symmetry_2
_geom_torsion_site_symmetry_3
_geom_torsion_site_symmetry_4
_geom_torsion_publ_flag
C4 P1 C1 C2 -17.36(11) . . . . ?
C5 P1 C1 C2 -160.84(10) . . . . ?
C4 P1 C1 Si1 96.93(10) . . . . ?
C5 P1 C1 Si1 -46.55(13) . . . . ?
C4 P1 C1 Si2 -131.41(8) . . . . ?
C5 P1 C1 Si2 85.11(10) . . . . ?
P1 C1 C2 C3 35.57(14) . . . . ?
Si1 C1 C2 C3 -90.82(13) . . . . ?
Si2 C1 C2 C3 152.54(11) . . . . ?
C1 C2 C3 C4 -43.40(18) . . . . ?
C2 C3 C4 P1 26.32(15) . . . . ?
C2 C3 C4 Si4 156.18(11) . . . . ?
C2 C3 C4 Si3 -86.08(14) . . . . ?
C1 P1 C4 C3 -4.12(12) . . . . ?
C5 P1 C4 C3 136.71(11) . . . . ?
C1 P1 C4 Si4 -122.51(10) . . . . ?
C5 P1 C4 Si4 18.31(14) . . . . ?
C1 P1 C4 Si3 109.86(8) . . . . ?
C5 P1 C4 Si3 -109.31(9) . . . . ?
C1 P1 C5 C24 -179.0(3) . . . . ?
C4 P1 C5 C24 45.8(3) . . . . ?
C1 P1 C5 C32 81.6(3) . . . . ?
C4 P1 C5 C32 -53.6(3) . . . . ?
C1 P1 C5 C19 -51.60(14) . . . . ?
C4 P1 C5 C19 173.22(10) . . . . ?
C1 P1 C5 C23 60.7(3) . . . . ?
C4 P1 C5 C23 -74.5(3) . . . . ?
C1 P1 C5 C28 -156.9(2) . . . . ?
C4 P1 C5 C28 68.0(3) . . . . ?
C24 C5 C19 C20 -53.0(3) . . . . ?
C32 C5 C19 C20 47.7(3) . . . . ?
C23 C5 C19 C20 67.7(3) . . . . ?
C28 C5 C19 C20 -66.2(2) . . . . ?
P1 C5 C19 C20 -175.32(12) . . . . ?
C5 C19 C20 C33 70.7(3) . . . . ?
C5 C19 C20 C21 -59.40(19) . . . . ?
C5 C19 C20 C26 51.0(4) . . . . ?
C19 C20 C21 C22 48.6(4) . . . . ?
C26 C20 C21 C22 -66.4(4) . . . . ?
C33 C20 C21 C31 -54.8(4) . . . . ?
C19 C20 C21 C31 69.0(3) . . . . ?
C20 C21 C22 C27 69.0(4) . . . . ?
C20 C21 C22 C23 -49.4(5) . . . . ?
C21 C22 C23 C5 55.9(5) . . . . ?
C27 C22 C23 C5 -59.9(5) . . . . ?
C24 C5 C23 C22 62.9(4) . . . . ?
C19 C5 C23 C22 -63.4(4) . . . . ?
P1 C5 C23 C22 -176.5(3) . . . . ?
C19 C5 C24 C25 54.7(5) . . . . ?
C23 C5 C24 C25 -63.6(5) . . . . ?
P1 C5 C24 C25 174.9(4) . . . . ?
C5 C24 C25 C27 62.3(5) . . . . ?
C5 C24 C25 C26 -57.4(6) . . . . ?
C27 C25 C26 C20 -57.8(6) . . . . ?
C24 C25 C26 C20 61.4(6) . . . . ?
C21 C20 C26 C25 56.9(5) . . . . ?
C19 C20 C26 C25 -58.3(5) . . . . ?
C21 C22 C27 C25 -60.7(4) . . . . ?
C23 C22 C27 C25 61.4(5) . . . . ?
C26 C25 C27 C22 59.1(5) . . . . ?
C24 C25 C27 C22 -60.7(5) . . . . ?
C32 C5 C28 C29 -57.2(4) . . . . ?
C19 C5 C28 C29 62.7(4) . . . . ?
P1 C5 C28 C29 172.0(3) . . . . ?
C5 C28 C29 C33 -62.4(5) . . . . ?
C5 C28 C29 C30 57.3(4) . . . . ?
C33 C29 C30 C31 59.7(5) . . . . ?
C28 C29 C30 C31 -59.7(4) . . . . ?
C29 C30 C31 C32 60.3(4) . . . . ?
C29 C30 C31 C21 -57.6(4) . . . . ?
C20 C21 C31 C30 51.4(4) . . . . ?
C20 C21 C31 C32 -67.8(4) . . . . ?
C19 C5 C32 C31 -49.7(5) . . . . ?
C28 C5 C32 C31 60.1(4) . . . . ?
P1 C5 C32 C31 -179.0(3) . . . . ?
C30 C31 C32 C5 -63.5(5) . . . . ?
C21 C31 C32 C5 58.9(5) . . . . ?
C21 C20 C33 C29 61.4(6) . . . . ?
C19 C20 C33 C29 -63.1(5) . . . . ?
C30 C29 C33 C20 -58.8(5) . . . . ?
C28 C29 C33 C20 61.0(6) . . . . ?
